data_2206688
loop_
_publ_author_name
'Zheng, Peng-Wu'
'Wang, Wei'
'Duan, Xue-Min'

_publ_section_title
;
 Ethyl N-(2-pyridyl)carbamate
;
_journal_coeditor_code FL6182
_journal_issue 9
_journal_name_full 'Acta Crystallographica Section E'
_journal_page_first o2970
_journal_page_last o2971
_journal_paper_doi 10.1107/S1600536805025389
_journal_volume 61
_journal_year 2005
_chemical_formula_iupac 'C8 H10 N2 O2'
_chemical_formula_moiety 'C8 H10 N2 O2'
_chemical_formula_sum 'C8 H10 N2 O2'
_chemical_formula_weight 166.18
_chemical_melting_point .363E-305
_chemical_name_systematic
;
Ethyl N-(2-pyridyl)carbamate
;
_space_group_IT_number 14
_symmetry_cell_setting monoclinic
_symmetry_space_group_name_Hall '-P 2ybc'
_symmetry_space_group_name_H-M 'P 1 21/c 1'
_atom_sites_solution_hydrogens geom
_atom_sites_solution_primary direct
_atom_sites_solution_secondary difmap
_cell_angle_alpha 90.00
_cell_angle_beta 93.211(6)
_cell_angle_gamma 90.00
_cell_formula_units_Z 4
_cell_length_a 9.621(4)
_cell_length_b 7.497(3)
_cell_length_c 11.839(5)
_cell_measurement_reflns_used 1352
_cell_measurement_temperature 294(2)
_cell_measurement_theta_max 24.76
_cell_measurement_theta_min 3.22
_cell_volume 852.6(6)
_computing_cell_refinement SMART
_computing_data_collection 'SMART (Bruker, 1997)'
_computing_data_reduction 'SAINT (Bruker, 1997)'
_computing_molecular_graphics 'SHELXTL (Bruker, 1997)'
_computing_publication_material SHELXTL
_computing_structure_refinement 'SHELXL97 (Sheldrick, 1997)'
_computing_structure_solution 'SHELXS97 (Sheldrick, 1997)'
_diffrn_ambient_temperature 294(2)
_diffrn_measured_fraction_theta_full 0.994
_diffrn_measured_fraction_theta_max 0.994
_diffrn_measurement_device_type 'Bruker SMART CCD area-detector'
_diffrn_measurement_method '\f and \w'
_diffrn_radiation_monochromator graphite
_diffrn_radiation_source 'fine-focus sealed tube'
_diffrn_radiation_type 'Mo K\a'
_diffrn_radiation_wavelength 0.71073
_diffrn_reflns_av_R_equivalents 0.0254
_diffrn_reflns_av_sigmaI/netI 0.0310
_diffrn_reflns_limit_h_max 12
_diffrn_reflns_limit_h_min -11
_diffrn_reflns_limit_k_max 7
_diffrn_reflns_limit_k_min -9
_diffrn_reflns_limit_l_max 14
_diffrn_reflns_limit_l_min -14
_diffrn_reflns_number 4629
_diffrn_reflns_theta_full 26.38
_diffrn_reflns_theta_max 26.38
_diffrn_reflns_theta_min 2.12
_diffrn_standards_decay_% 0
_diffrn_standards_interval_count 0
_diffrn_standards_interval_time 0
_diffrn_standards_number 0
_exptl_absorpt_coefficient_mu 0.095
_exptl_absorpt_correction_T_max 0.981
_exptl_absorpt_correction_T_min 0.972
_exptl_absorpt_correction_type multi-scan
_exptl_absorpt_process_details '(SADABS; Sheldrick, 1996)'
_exptl_crystal_colour colourless
_exptl_crystal_density_diffrn 1.295
_exptl_crystal_density_method 'not measured'
_exptl_crystal_description block
_exptl_crystal_F_000 352
_exptl_crystal_size_max 0.30
_exptl_crystal_size_mid 0.26
_exptl_crystal_size_min 0.20
_refine_diff_density_max 0.168
_refine_diff_density_min -0.142
_refine_ls_extinction_coef 0.027(4)
_refine_ls_extinction_method SHELXL97
_refine_ls_goodness_of_fit_ref 1.012
_refine_ls_hydrogen_treatment mixed
_refine_ls_matrix_type full
_refine_ls_number_parameters 115
_refine_ls_number_reflns 1741
_refine_ls_number_restraints 1
_refine_ls_restrained_S_all 1.014
_refine_ls_R_factor_all 0.0721
_refine_ls_R_factor_gt 0.0370
_refine_ls_shift/su_max 0.002
_refine_ls_shift/su_mean 0.000
_refine_ls_structure_factor_coef Fsqd
_refine_ls_weighting_details 'calc w = 1/[\s^2^(Fo^2^)+(0.05P)^2^+0.0996P] where P = (Fo^2^+2Fc^2^)/3'
_refine_ls_weighting_scheme calc
_refine_ls_wR_factor_gt 0.0907
_refine_ls_wR_factor_ref 0.1092
_reflns_number_gt 1090
_reflns_number_total 1741
_reflns_threshold_expression I>2\s(I)
_cod_data_source_file fl6182.cif
_cod_data_source_block I
_cod_original_sg_symbol_H-M 'P 21/c'
_cod_database_code 2206688
_cod_database_fobs_code 2206688

loop_
_symmetry_equiv_pos_as_xyz
'x, y, z'
'-x, y+1/2, -z+1/2'
'-x, -y, -z'
'x, -y-1/2, z-1/2'

loop_
_atom_site_label
_atom_site_fract_x
_atom_site_fract_y
_atom_site_fract_z
_atom_site_U_iso_or_equiv
_atom_site_adp_type
_atom_site_calc_flag
_atom_site_refinement_flags
_atom_site_occupancy
_atom_site_type_symbol
O1 0.71656(13) 0.1381(2) -0.04711(10) 0.0741(5) Uani d . 1 O
O2 0.74023(12) 0.09654(18) 0.14117(9) 0.0620(4) Uani d . 1 O
N1 1.05070(15) 0.3374(2) -0.21729(11) 0.0589(4) Uani d . 1 N
N2 0.92267(14) 0.1866(2) 0.05422(10) 0.0497(4) Uani d D 1 N
C1 1.00699(16) 0.2551(2) -0.02740(12) 0.0439(4) Uani d . 1 C
C2 1.13859(18) 0.3137(3) 0.00687(14) 0.0558(5) Uani d . 1 C
H2 1.1693 0.3062 0.0826 0.067 Uiso calc R 1 H
C3 1.22383(19) 0.3830(3) -0.07099(15) 0.0616(5) Uani d . 1 C
H3 1.3126 0.4232 -0.0487 0.074 Uiso calc R 1 H
C4 1.17636(19) 0.3922(3) -0.18218(15) 0.0593(5) Uani d . 1 C
H4 1.2347 0.4387 -0.2349 0.071 Uiso calc R 1 H
C5 0.96760(18) 0.2705(3) -0.14166(13) 0.0538(5) Uani d . 1 C
H5 0.8791 0.2323 -0.1665 0.065 Uiso calc R 1 H
C6 0.78704(18) 0.1406(2) 0.04020(14) 0.0514(5) Uani d . 1 C
C7 0.59715(17) 0.0395(3) 0.14151(15) 0.0634(5) Uani d . 1 C
H7A 0.5821 -0.0644 0.0935 0.076 Uiso calc R 1 H
H7B 0.5356 0.1340 0.1135 0.076 Uiso calc R 1 H
C8 0.5691(2) -0.0048(3) 0.26110(17) 0.0776(6) Uani d . 1 C
H8A 0.6304 -0.0987 0.2877 0.116 Uiso calc R 1 H
H8B 0.4743 -0.0432 0.2649 0.116 Uiso calc R 1 H
H8C 0.5846 0.0989 0.3076 0.116 Uiso calc R 1 H
H2A 0.9647(16) 0.176(2) 0.1271(9) 0.061(5) Uiso d D 1 H

loop_
_atom_site_aniso_label
_atom_site_aniso_U_11
_atom_site_aniso_U_22
_atom_site_aniso_U_33
_atom_site_aniso_U_12
_atom_site_aniso_U_13
_atom_site_aniso_U_23
O1 0.0603(8) 0.1115(12) 0.0482(7) -0.0164(7) -0.0159(6) 0.0092(7)
O2 0.0511(7) 0.0906(10) 0.0438(7) -0.0099(6) -0.0012(5) 0.0000(6)
N1 0.0611(10) 0.0764(12) 0.0389(8) -0.0014(8) -0.0007(7) 0.0024(7)
N2 0.0490(8) 0.0667(10) 0.0326(7) -0.0017(7) -0.0052(6) -0.0024(7)
C1 0.0480(9) 0.0471(10) 0.0358(8) 0.0043(7) -0.0034(7) -0.0052(7)
C2 0.0559(10) 0.0706(12) 0.0397(9) -0.0012(9) -0.0080(8) -0.0020(9)
C3 0.0516(10) 0.0758(14) 0.0562(11) -0.0072(9) -0.0059(9) -0.0008(10)
C4 0.0564(11) 0.0721(13) 0.0494(10) -0.0003(9) 0.0026(8) 0.0035(9)
C5 0.0537(10) 0.0685(13) 0.0382(9) -0.0031(9) -0.0052(7) -0.0035(8)
C6 0.0545(10) 0.0579(12) 0.0409(9) -0.0007(8) -0.0043(8) -0.0026(8)
C7 0.0461(10) 0.0804(14) 0.0630(12) -0.0019(9) -0.0020(9) -0.0017(10)
C8 0.0586(12) 0.1022(18) 0.0728(13) -0.0006(12) 0.0106(10) 0.0112(12)

loop_
_atom_type_symbol
_atom_type_description
_atom_type_scat_dispersion_real
_atom_type_scat_dispersion_imag
_atom_type_scat_source
C C 0.0033 0.0016 'International Tables Vol C Tables 4.2.6.8 and 6.1.1.4'
H H 0.0000 0.0000 'International Tables Vol C Tables 4.2.6.8 and 6.1.1.4'
N N 0.0061 0.0033 'International Tables Vol C Tables 4.2.6.8 and 6.1.1.4'
O O 0.0106 0.0060 'International Tables Vol C Tables 4.2.6.8 and 6.1.1.4'

loop_
_geom_angle_atom_site_label_1
_geom_angle_atom_site_label_2
_geom_angle_atom_site_label_3
_geom_angle
_geom_angle_publ_flag
C6 O2 C7 116.33(12) ?
C4 N1 C5 118.61(14) ?
C6 N2 C1 127.19(13) ?
C6 N2 H2A 117.2(10) ?
C1 N2 H2A 115.5(10) ?
C2 C1 C5 117.11(16) ?
C2 C1 N2 118.27(13) ?
C5 C1 N2 124.61(15) ?
C3 C2 C1 119.81(15) ?
C3 C2 H2 120.1 ?
C1 C2 H2 120.1 ?
C2 C3 C4 119.04(17) ?
C2 C3 H3 120.5 ?
C4 C3 H3 120.5 ?
N1 C4 C3 122.41(17) ?
N1 C4 H4 118.8 ?
C3 C4 H4 118.8 ?
N1 C5 C1 123.02(16) ?
N1 C5 H5 118.5 ?
C1 C5 H5 118.5 ?
O1 C6 O2 124.05(16) ?
O1 C6 N2 127.08(16) yes
O2 C6 N2 108.87(13) yes
O2 C7 C8 106.97(14) ?
O2 C7 H7A 110.3 ?
C8 C7 H7A 110.3 ?
O2 C7 H7B 110.3 ?
C8 C7 H7B 110.3 ?
H7A C7 H7B 108.6 ?
C7 C8 H8A 109.5 ?
C7 C8 H8B 109.5 ?
H8A C8 H8B 109.5 ?
C7 C8 H8C 109.5 ?
H8A C8 H8C 109.5 ?
H8B C8 H8C 109.5 ?

loop_
_geom_bond_atom_site_label_1
_geom_bond_atom_site_label_2
_geom_bond_distance
_geom_bond_publ_flag
O1 C6 1.2042(19) yes
O2 C6 1.342(2) yes
O2 C7 1.442(2) yes
N1 C4 1.322(2) ?
N1 C5 1.331(2) ?
N2 C6 1.351(2) yes
N2 C1 1.394(2) yes
N2 H2A 0.936(9) ?
C1 C2 1.380(2) ?
C1 C5 1.389(2) ?
C2 C3 1.370(2) ?
C2 H2 0.9300 ?
C3 C4 1.371(2) ?
C3 H3 0.9300 ?
C4 H4 0.9300 ?
C5 H5 0.9300 ?
C7 C8 1.493(3) ?
C7 H7A 0.9700 ?
C7 H7B 0.9700 ?
C8 H8A 0.9600 ?
C8 H8B 0.9600 ?
C8 H8C 0.9600 ?

loop_
_geom_hbond_atom_site_label_D
_geom_hbond_atom_site_label_H
_geom_hbond_atom_site_label_A
_geom_hbond_site_symmetry_A
_geom_hbond_distance_DH
_geom_hbond_distance_HA
_geom_hbond_distance_DA
_geom_hbond_angle_DHA
_geom_hbond_publ_flag
N2 H2A N1 4_566 0.936(9) 1.979(11) 2.914(4) 178.1(4) yes

loop_
_geom_torsion_atom_site_label_1
_geom_torsion_atom_site_label_2
_geom_torsion_atom_site_label_3
_geom_torsion_atom_site_label_4
_geom_torsion
_geom_torsion_publ_flag
C6 N2 C1 C2 172.38(17) ?
C6 N2 C1 C5 -7.0(3) ?
C5 C1 C2 C3 -0.1(3) ?
N2 C1 C2 C3 -179.54(17) ?
C1 C2 C3 C4 -0.2(3) ?
C5 N1 C4 C3 -0.1(3) ?
C2 C3 C4 N1 0.3(3) ?
C4 N1 C5 C1 -0.2(3) ?
C2 C1 C5 N1 0.3(3) ?
N2 C1 C5 N1 179.69(16) yes
C7 O2 C6 O1 1.5(3) ?
C7 O2 C6 N2 -178.59(15) yes
C1 N2 C6 O1 5.8(3) ?
C1 N2 C6 O2 -174.15(15) yes
C6 O2 C7 C8 179.11(17) yes

loop_
_cod_related_entry_id
_cod_related_entry_database
_cod_related_entry_code
1 ChemSpider 205250
